data_7026498
loop_
_publ_author_name
'Pellei, Maura'
'Papini, Grazia'
'Lobbia, Giancarlo Gioia'
'Ricci, Simone'
'Yousufuddin, Muhammed'
'Dias, H. V. Rasika'
'Santini, Carlo'

_publ_section_title
;
 Scorpionates bearing nitro substituents: mono-, bis- and
 tris-(3-nitro-pyrazol-1-yl)borate ligands and their copper(I) complexes.
;
_journal_issue 38
_journal_name_full 'Dalton transactions (Cambridge, England : 2003)'
_journal_page_first 8937
_journal_page_last 8944
_journal_paper_doi 10.1039/c0dt00474j
_journal_volume 39
_journal_year 2010
_chemical_formula_sum 'C27 H22 B Cu N9 O6 P'
_chemical_formula_weight 673.86
_chemical_name_common C27H22BCuN9O6P
_chemical_name_systematic
;
?
;
_space_group_IT_number 14
_symmetry_cell_setting monoclinic
_symmetry_space_group_name_Hall '-P 2ybc'
_symmetry_space_group_name_H-M 'P 1 21/c 1'
_atom_sites_solution_hydrogens geom
_atom_sites_solution_primary direct
_atom_sites_solution_secondary difmap
_audit_creation_method SHELXL-97
_cell_angle_alpha 90.00
_cell_angle_beta 106.078(2)
_cell_angle_gamma 90.00
_cell_formula_units_Z 4
_cell_length_a 9.9853(12)
_cell_length_b 18.027(2)
_cell_length_c 16.514(2)
_cell_measurement_reflns_used 5980
_cell_measurement_temperature 100(2)
_cell_measurement_theta_max 26.43
_cell_measurement_theta_min 2.26
_cell_volume 2856.3(6)
_computing_cell_refinement 'Bruker SMART'
_computing_data_collection 'Bruker SMART'
_computing_data_reduction 'Bruker SAINT'
_computing_molecular_graphics 'Bruker SHELXTL'
_computing_publication_material 'Bruker SHELXTL'
_computing_structure_refinement 'SHELXL-97 (Sheldrick, 1997)'
_computing_structure_solution 'SHELXS-97 (Sheldrick, 1990)'
_diffrn_ambient_temperature 100(2)
_diffrn_measured_fraction_theta_full 0.996
_diffrn_measured_fraction_theta_max 0.996
_diffrn_measurement_device_type 'CCD area detector'
_diffrn_measurement_method 'phi and omega scans'
_diffrn_radiation_monochromator graphite
_diffrn_radiation_source 'fine-focus sealed tube'
_diffrn_radiation_type MoK\a
_diffrn_radiation_wavelength 0.71073
_diffrn_reflns_av_R_equivalents 0.0448
_diffrn_reflns_av_sigmaI/netI 0.0425
_diffrn_reflns_limit_h_max 13
_diffrn_reflns_limit_h_min -13
_diffrn_reflns_limit_k_max 24
_diffrn_reflns_limit_k_min -24
_diffrn_reflns_limit_l_max 22
_diffrn_reflns_limit_l_min -21
_diffrn_reflns_number 27510
_diffrn_reflns_theta_full 28.29
_diffrn_reflns_theta_max 28.29
_diffrn_reflns_theta_min 1.71
_exptl_absorpt_coefficient_mu 0.881
_exptl_absorpt_correction_T_max 0.745
_exptl_absorpt_correction_T_min 0.642
_exptl_absorpt_correction_type multi-scan
_exptl_absorpt_process_details sadabs
_exptl_crystal_colour yellow
_exptl_crystal_density_diffrn 1.567
_exptl_crystal_density_method 'not measured'
_exptl_crystal_description plate
_exptl_crystal_F_000 1376
_exptl_crystal_size_max 0.32
_exptl_crystal_size_mid 0.14
_exptl_crystal_size_min 0.04
_refine_diff_density_max 0.875
_refine_diff_density_min -0.304
_refine_diff_density_rms 0.093
_refine_ls_extinction_method none
_refine_ls_goodness_of_fit_ref 1.048
_refine_ls_hydrogen_treatment mixed
_refine_ls_matrix_type full
_refine_ls_number_parameters 410
_refine_ls_number_reflns 7073
_refine_ls_number_restraints 0
_refine_ls_restrained_S_all 1.048
_refine_ls_R_factor_all 0.0608
_refine_ls_R_factor_gt 0.0446
_refine_ls_shift/su_max 0.000
_refine_ls_shift/su_mean 0.000
_refine_ls_structure_factor_coef Fsqd
_refine_ls_weighting_details 'calc w=1/[\s^2^(Fo^2^)+(0.0642P)^2^+0.8099P] where P=(Fo^2^+2Fc^2^)/3'
_refine_ls_weighting_scheme calc
_refine_ls_wR_factor_gt 0.1079
_refine_ls_wR_factor_ref 0.1178
_reflns_number_gt 5525
_reflns_number_total 7073
_reflns_threshold_expression >2sigma(I)
_cod_data_source_file c0dt00474j.txt
_cod_data_source_block dias674m
_cod_depositor_comments
;
The following automatic conversions were performed:

'_symmetry_cell_setting' value 'Monoclinic' changed to 'monoclinic'
according to /home/saulius/struct/CIF-dictionaries/cif_core.dic
dictionary named 'cif_core.dic' version 2.4.2 from 2011-04-26.

Automatic conversion script
Id: cif_fix_values 1891 2012-01-12 08:04:46Z andrius 
;
_cod_original_cell_volume 2856.4(6)
_cod_original_sg_symbol_H-M P2(1)/c
_cod_database_code 7026498

loop_
_symmetry_equiv_pos_as_xyz
'x, y, z'
'-x, y+1/2, -z+1/2'
'-x, -y, -z'
'x, -y-1/2, z-1/2'

loop_
_atom_site_label
_atom_site_type_symbol
_atom_site_fract_x
_atom_site_fract_y
_atom_site_fract_z
_atom_site_U_iso_or_equiv
_atom_site_adp_type
_atom_site_occupancy
_atom_site_symmetry_multiplicity
_atom_site_calc_flag
_atom_site_refinement_flags
Cu1 Cu 0.32201(3) 0.228549(15) 0.192974(17) 0.02096(9) Uani 1 1 d .
P1 P 0.19037(6) 0.13322(3) 0.20187(4) 0.01785(13) Uani 1 1 d .
O1 O 0.09139(18) 0.30265(9) 0.28076(11) 0.0304(4) Uani 1 1 d .
O2 O -0.00064(17) 0.41306(10) 0.25961(12) 0.0342(4) Uani 1 1 d .
O3 O 0.52756(17) 0.12313(9) 0.33517(11) 0.0268(4) Uani 1 1 d .
O4 O 0.74357(18) 0.13737(10) 0.40682(12) 0.0358(4) Uani 1 1 d .
O5 O 0.13200(19) 0.14870(11) -0.00673(12) 0.0371(4) Uani 1 1 d .
O6 O 0.2697(2) 0.10575(10) -0.07735(12) 0.0383(4) Uani 1 1 d .
N1 N 0.28866(19) 0.34383(10) 0.20404(12) 0.0214(4) Uani 1 1 d .
N2 N 0.37343(19) 0.38779(10) 0.17282(12) 0.0226(4) Uani 1 1 d .
N3 N 0.08771(19) 0.36659(11) 0.25526(12) 0.0242(4) Uani 1 1 d .
N4 N 0.53905(19) 0.24681(10) 0.24471(12) 0.0207(4) Uani 1 1 d .
N5 N 0.58782(19) 0.30774(10) 0.21339(12) 0.0224(4) Uani 1 1 d .
N6 N 0.6394(2) 0.15659(11) 0.35119(12) 0.0242(4) Uani 1 1 d .
N7 N 0.3483(2) 0.24685(11) 0.06767(12) 0.0235(4) Uani 1 1 d .
N8 N 0.43159(19) 0.30587(10) 0.06462(12) 0.0231(4) Uani 1 1 d .
N9 N 0.2359(2) 0.15201(11) -0.03133(12) 0.0271(4) Uani 1 1 d .
C1 C 0.2410(2) 0.05191(12) 0.15039(13) 0.0195(4) Uani 1 1 d .
C2 C 0.1494(2) -0.00217(13) 0.10746(14) 0.0233(5) Uani 1 1 d .
H2 H 0.0525 0.0027 0.1017 0.028 Uiso 1 1 calc R
C3 C 0.1982(3) -0.06327(13) 0.07283(15) 0.0274(5) Uani 1 1 d .
H3 H 0.1345 -0.0995 0.0429 0.033 Uiso 1 1 calc R
C4 C 0.3397(3) -0.07136(14) 0.08193(15) 0.0293(5) Uani 1 1 d .
H4 H 0.3734 -0.1141 0.0602 0.035 Uiso 1 1 calc R
C5 C 0.4317(3) -0.01708(15) 0.12270(16) 0.0311(6) Uani 1 1 d .
H5 H 0.5284 -0.0219 0.1279 0.037 Uiso 1 1 calc R
C6 C 0.3822(2) 0.04448(14) 0.15602(15) 0.0262(5) Uani 1 1 d .
H6 H 0.4456 0.0821 0.1830 0.031 Uiso 1 1 calc R
C7 C 0.1839(2) 0.09600(12) 0.30456(13) 0.0192(4) Uani 1 1 d .
C8 C 0.1070(2) 0.13448(14) 0.35033(15) 0.0278(5) Uani 1 1 d .
H8 H 0.0636 0.1801 0.3294 0.033 Uiso 1 1 calc R
C9 C 0.0939(3) 0.10658(15) 0.42571(16) 0.0309(5) Uani 1 1 d .
H9 H 0.0415 0.1332 0.4561 0.037 Uiso 1 1 calc R
C10 C 0.1564(3) 0.04027(15) 0.45729(16) 0.0319(6) Uani 1 1 d .
H10 H 0.1451 0.0206 0.5084 0.038 Uiso 1 1 calc R
C11 C 0.2352(3) 0.00306(15) 0.41377(17) 0.0328(6) Uani 1 1 d .
H11 H 0.2805 -0.0419 0.4358 0.039 Uiso 1 1 calc R
C12 C 0.2492(2) 0.03076(13) 0.33770(15) 0.0262(5) Uani 1 1 d .
H12 H 0.3040 0.0046 0.3084 0.031 Uiso 1 1 calc R
C13 C 0.0042(2) 0.14895(12) 0.15366(14) 0.0201(4) Uani 1 1 d .
C14 C -0.0392(2) 0.21430(13) 0.10900(15) 0.0245(5) Uani 1 1 d .
H14 H 0.0279 0.2476 0.0986 0.029 Uiso 1 1 calc R
C15 C -0.1804(3) 0.23107(13) 0.07964(16) 0.0289(5) Uani 1 1 d .
H15 H -0.2094 0.2758 0.0495 0.035 Uiso 1 1 calc R
C16 C -0.2793(2) 0.18249(15) 0.09430(15) 0.0298(5) Uani 1 1 d .
H16 H -0.3756 0.1943 0.0750 0.036 Uiso 1 1 calc R
C17 C -0.2370(2) 0.11713(14) 0.13689(16) 0.0287(5) Uani 1 1 d .
H17 H -0.3046 0.0835 0.1461 0.034 Uiso 1 1 calc R
C18 C -0.0968(2) 0.10005(13) 0.16631(15) 0.0250(5) Uani 1 1 d .
H18 H -0.0689 0.0547 0.1954 0.030 Uiso 1 1 calc R
C19 C 0.1952(2) 0.39214(12) 0.21815(14) 0.0212(4) Uani 1 1 d .
C20 C 0.2154(3) 0.46466(13) 0.19650(15) 0.0264(5) Uani 1 1 d .
H20 H 0.1622 0.5075 0.2005 0.032 Uiso 1 1 calc R
C21 C 0.3317(2) 0.45922(13) 0.16780(15) 0.0260(5) Uani 1 1 d .
H21 H 0.3756 0.4992 0.1477 0.031 Uiso 1 1 calc R
C22 C 0.6503(2) 0.22217(12) 0.30391(14) 0.0224(5) Uani 1 1 d .
C23 C 0.7687(2) 0.26480(14) 0.31205(16) 0.0275(5) Uani 1 1 d .
H23 H 0.8590 0.2580 0.3496 0.033 Uiso 1 1 calc R
C24 C 0.7242(2) 0.31900(13) 0.25293(16) 0.0271(5) Uani 1 1 d .
H24 H 0.7799 0.3582 0.2414 0.033 Uiso 1 1 calc R
C25 C 0.3253(2) 0.21617(13) -0.00843(14) 0.0229(5) Uani 1 1 d .
C26 C 0.3895(3) 0.25320(14) -0.06121(15) 0.0273(5) Uani 1 1 d .
H26 H 0.3885 0.2415 -0.1175 0.033 Uiso 1 1 calc R
C27 C 0.4551(2) 0.31133(14) -0.01158(15) 0.0274(5) Uani 1 1 d .
H27 H 0.5082 0.3491 -0.0284 0.033 Uiso 1 1 calc R
B1 B 0.4929(3) 0.35462(14) 0.14238(17) 0.0237(5) Uani 1 1 d .
H1 H 0.554(2) 0.3946(13) 0.1242(15) 0.019(6) Uiso 1 1 d .

loop_
_atom_site_aniso_label
_atom_site_aniso_U_11
_atom_site_aniso_U_22
_atom_site_aniso_U_33
_atom_site_aniso_U_23
_atom_site_aniso_U_13
_atom_site_aniso_U_12
Cu1 0.01913(15) 0.01879(15) 0.02681(17) -0.00141(11) 0.00947(11) -0.00364(10)
P1 0.0159(3) 0.0174(3) 0.0212(3) 0.0000(2) 0.0066(2) -0.0009(2)
O1 0.0306(9) 0.0230(9) 0.0427(10) -0.0031(8) 0.0190(8) -0.0036(7)
O2 0.0219(8) 0.0307(9) 0.0535(12) -0.0063(8) 0.0161(8) 0.0036(7)
O3 0.0260(9) 0.0234(8) 0.0314(9) -0.0025(7) 0.0086(7) -0.0022(7)
O4 0.0271(9) 0.0367(10) 0.0374(10) 0.0024(8) -0.0015(8) 0.0053(8)
O5 0.0329(10) 0.0445(11) 0.0367(10) -0.0060(9) 0.0146(8) -0.0102(8)
O6 0.0438(11) 0.0336(10) 0.0367(11) -0.0093(8) 0.0098(9) 0.0031(8)
N1 0.0201(9) 0.0209(9) 0.0253(10) 0.0005(8) 0.0096(8) -0.0034(7)
N2 0.0240(10) 0.0193(9) 0.0267(10) -0.0015(8) 0.0105(8) -0.0035(8)
N3 0.0203(9) 0.0238(10) 0.0289(10) -0.0061(8) 0.0077(8) -0.0026(8)
N4 0.0183(9) 0.0217(9) 0.0239(10) -0.0044(8) 0.0090(7) -0.0023(7)
N5 0.0191(9) 0.0206(9) 0.0306(10) -0.0039(8) 0.0120(8) -0.0044(7)
N6 0.0245(10) 0.0237(10) 0.0247(10) -0.0056(8) 0.0073(8) 0.0027(8)
N7 0.0220(10) 0.0223(9) 0.0278(11) -0.0001(8) 0.0094(8) -0.0010(8)
N8 0.0218(9) 0.0218(9) 0.0285(10) 0.0016(8) 0.0114(8) -0.0013(8)
N9 0.0279(10) 0.0309(11) 0.0214(10) 0.0005(8) 0.0050(8) -0.0002(9)
C1 0.0202(10) 0.0197(10) 0.0197(11) 0.0001(8) 0.0074(8) -0.0001(8)
C2 0.0193(11) 0.0245(11) 0.0258(12) 0.0001(9) 0.0054(9) -0.0019(9)
C3 0.0294(12) 0.0218(11) 0.0280(12) -0.0057(9) 0.0030(10) -0.0047(10)
C4 0.0332(13) 0.0258(12) 0.0289(13) -0.0077(10) 0.0084(10) 0.0028(10)
C5 0.0225(12) 0.0371(14) 0.0342(14) -0.0127(11) 0.0087(10) 0.0025(10)
C6 0.0199(11) 0.0291(12) 0.0294(12) -0.0100(10) 0.0064(9) -0.0026(9)
C7 0.0165(10) 0.0210(10) 0.0204(11) 0.0002(8) 0.0054(8) -0.0038(8)
C8 0.0280(12) 0.0261(12) 0.0312(13) 0.0010(10) 0.0111(10) 0.0044(10)
C9 0.0285(13) 0.0378(14) 0.0291(13) -0.0008(11) 0.0123(10) 0.0029(11)
C10 0.0292(13) 0.0436(15) 0.0243(12) 0.0045(11) 0.0099(10) -0.0025(11)
C11 0.0336(14) 0.0326(14) 0.0344(14) 0.0095(11) 0.0129(11) 0.0090(11)
C12 0.0240(12) 0.0270(12) 0.0300(13) 0.0027(10) 0.0114(10) 0.0033(9)
C13 0.0171(10) 0.0224(11) 0.0213(11) -0.0010(9) 0.0063(8) 0.0014(8)
C14 0.0254(12) 0.0240(12) 0.0235(12) -0.0024(9) 0.0058(9) 0.0004(9)
C15 0.0299(13) 0.0264(12) 0.0271(13) -0.0006(10) 0.0024(10) 0.0098(10)
C16 0.0193(11) 0.0382(14) 0.0288(13) -0.0092(11) 0.0018(9) 0.0077(10)
C17 0.0200(11) 0.0347(13) 0.0318(13) -0.0042(11) 0.0077(10) -0.0045(10)
C18 0.0219(11) 0.0256(12) 0.0278(12) 0.0021(9) 0.0073(9) -0.0007(9)
C19 0.0183(10) 0.0222(11) 0.0233(11) -0.0049(9) 0.0062(8) -0.0006(8)
C20 0.0304(12) 0.0225(11) 0.0276(12) -0.0004(9) 0.0101(10) 0.0029(10)
C21 0.0310(13) 0.0183(11) 0.0306(12) 0.0014(9) 0.0118(10) -0.0009(9)
C22 0.0199(11) 0.0243(11) 0.0240(12) -0.0060(9) 0.0078(9) -0.0007(9)
C23 0.0179(11) 0.0293(13) 0.0353(14) -0.0080(10) 0.0076(10) -0.0024(9)
C24 0.0203(11) 0.0270(12) 0.0362(13) -0.0090(10) 0.0116(10) -0.0076(9)
C25 0.0202(11) 0.0259(12) 0.0218(11) 0.0014(9) 0.0043(9) 0.0014(9)
C26 0.0271(12) 0.0327(13) 0.0233(12) 0.0023(10) 0.0088(10) 0.0011(10)
C27 0.0267(12) 0.0303(13) 0.0272(12) 0.0059(10) 0.0107(10) 0.0007(10)
B1 0.0230(12) 0.0205(12) 0.0309(14) -0.0012(10) 0.0127(11) -0.0059(10)

loop_
_atom_type_symbol
_atom_type_description
_atom_type_scat_dispersion_real
_atom_type_scat_dispersion_imag
_atom_type_scat_source
C C 0.0033 0.0016 'International Tables Vol C Tables 4.2.6.8 and 6.1.1.4'
H H 0.0000 0.0000 'International Tables Vol C Tables 4.2.6.8 and 6.1.1.4'
B B 0.0013 0.0007 'International Tables Vol C Tables 4.2.6.8 and 6.1.1.4'
N N 0.0061 0.0033 'International Tables Vol C Tables 4.2.6.8 and 6.1.1.4'
O O 0.0106 0.0060 'International Tables Vol C Tables 4.2.6.8 and 6.1.1.4'
P P 0.1023 0.0942 'International Tables Vol C Tables 4.2.6.8 and 6.1.1.4'
Cu Cu 0.3201 1.2651 'International Tables Vol C Tables 4.2.6.8 and 6.1.1.4'

loop_
_geom_angle_atom_site_label_1
_geom_angle_atom_site_label_2
_geom_angle_atom_site_label_3
_geom_angle
N1 Cu1 N4 88.88(7)
N1 Cu1 N7 89.80(7)
N4 Cu1 N7 88.90(7)
N1 Cu1 P1 130.61(5)
N4 Cu1 P1 131.18(6)
N7 Cu1 P1 114.44(5)
C13 P1 C1 107.42(10)
C13 P1 C7 99.57(10)
C1 P1 C7 102.72(10)
C13 P1 Cu1 113.88(7)
C1 P1 Cu1 110.35(7)
C7 P1 Cu1 121.46(7)
C19 N1 N2 102.89(18)
C19 N1 Cu1 141.59(15)
N2 N1 Cu1 114.15(14)
C21 N2 N1 111.42(18)
C21 N2 B1 127.25(19)
N1 N2 B1 121.17(18)
O1 N3 O2 125.0(2)
O1 N3 C19 119.28(18)
O2 N3 C19 115.72(19)
C22 N4 N5 103.52(18)
C22 N4 Cu1 142.37(16)
N5 N4 Cu1 113.90(14)
C24 N5 N4 110.87(19)
C24 N5 B1 127.6(2)
N4 N5 B1 121.54(18)
O3 N6 O4 123.4(2)
O3 N6 C22 119.15(19)
O4 N6 C22 117.43(19)
C25 N7 N8 103.69(18)
C25 N7 Cu1 142.82(16)
N8 N7 Cu1 112.88(14)
C27 N8 N7 111.02(19)
C27 N8 B1 127.4(2)
N7 N8 B1 121.52(18)
O5 N9 O6 125.1(2)
O5 N9 C25 118.3(2)
O6 N9 C25 116.5(2)
C2 C1 C6 118.5(2)
C2 C1 P1 124.74(17)
C6 C1 P1 116.72(17)
C1 C2 C3 120.6(2)
C1 C2 H2 119.7
C3 C2 H2 119.7
C4 C3 C2 120.1(2)
C4 C3 H3 119.9
C2 C3 H3 119.9
C5 C4 C3 119.9(2)
C5 C4 H4 120.1
C3 C4 H4 120.1
C4 C5 C6 119.8(2)
C4 C5 H5 120.1
C6 C5 H5 120.1
C5 C6 C1 121.0(2)
C5 C6 H6 119.5
C1 C6 H6 119.5
C12 C7 C8 118.5(2)
C12 C7 P1 122.78(17)
C8 C7 P1 118.74(17)
C9 C8 C7 120.6(2)
C9 C8 H8 119.7
C7 C8 H8 119.7
C10 C9 C8 120.6(2)
C10 C9 H9 119.7
C8 C9 H9 119.7
C11 C10 C9 119.2(2)
C11 C10 H10 120.4
C9 C10 H10 120.4
C10 C11 C12 120.6(2)
C10 C11 H11 119.7
C12 C11 H11 119.7
C7 C12 C11 120.5(2)
C7 C12 H12 119.8
C11 C12 H12 119.8
C14 C13 C18 118.7(2)
C14 C13 P1 119.39(17)
C18 C13 P1 121.67(17)
C15 C14 C13 120.3(2)
C15 C14 H14 119.8
C13 C14 H14 119.8
C16 C15 C14 120.2(2)
C16 C15 H15 119.9
C14 C15 H15 119.9
C17 C16 C15 119.8(2)
C17 C16 H16 120.1
C15 C16 H16 120.1
C16 C17 C18 120.4(2)
C16 C17 H17 119.8
C18 C17 H17 119.8
C17 C18 C13 120.6(2)
C17 C18 H18 119.7
C13 C18 H18 119.7
N1 C19 C20 114.2(2)
N1 C19 N3 119.9(2)
C20 C19 N3 125.9(2)
C21 C20 C19 102.7(2)
C21 C20 H20 128.7
C19 C20 H20 128.7
N2 C21 C20 108.9(2)
N2 C21 H21 125.6
C20 C21 H21 125.6
N4 C22 C23 113.6(2)
N4 C22 N6 119.83(19)
C23 C22 N6 126.5(2)
C24 C23 C22 103.1(2)
C24 C23 H23 128.4
C22 C23 H23 128.4
N5 C24 C23 108.8(2)
N5 C24 H24 125.6
C23 C24 H24 125.6
N7 C25 C26 113.8(2)
N7 C25 N9 120.7(2)
C26 C25 N9 125.4(2)
C27 C26 C25 102.6(2)
C27 C26 H26 128.7
C25 C26 H26 128.7
N8 C27 C26 108.8(2)
N8 C27 H27 125.6
C26 C27 H27 125.6
N8 B1 N2 109.24(19)
N8 B1 N5 109.95(19)
N2 B1 N5 109.50(19)
N8 B1 H1 106.6(13)
N2 B1 H1 113.2(13)
N5 B1 H1 108.4(13)

loop_
_geom_bond_atom_site_label_1
_geom_bond_atom_site_label_2
_geom_bond_distance
Cu1 N1 2.1206(19)
Cu1 N4 2.1236(19)
Cu1 N7 2.182(2)
Cu1 P1 2.1931(6)
P1 C13 1.830(2)
P1 C1 1.834(2)
P1 C7 1.842(2)
O1 N3 1.224(2)
O2 N3 1.233(2)
O3 N6 1.232(2)
O4 N6 1.232(2)
O5 N9 1.216(3)
O6 N9 1.236(3)
N1 C19 1.343(3)
N1 N2 1.361(3)
N2 C21 1.349(3)
N2 B1 1.538(3)
N3 C19 1.451(3)
N4 C22 1.337(3)
N4 N5 1.360(3)
N5 C24 1.353(3)
N5 B1 1.540(3)
N6 C22 1.438(3)
N7 C25 1.334(3)
N7 N8 1.360(3)
N8 C27 1.346(3)
N8 B1 1.537(3)
N9 C25 1.446(3)
C1 C2 1.390(3)
C1 C6 1.394(3)
C2 C3 1.390(3)
C2 H2 0.9500
C3 C4 1.386(3)
C3 H3 0.9500
C4 C5 1.383(3)
C4 H4 0.9500
C5 C6 1.389(3)
C5 H5 0.9500
C6 H6 0.9500
C7 C12 1.382(3)
C7 C8 1.401(3)
C8 C9 1.382(3)
C8 H8 0.9500
C9 C10 1.382(4)
C9 H9 0.9500
C10 C11 1.378(4)
C10 H10 0.9500
C11 C12 1.394(3)
C11 H11 0.9500
C12 H12 0.9500
C13 C14 1.394(3)
C13 C18 1.398(3)
C14 C15 1.392(3)
C14 H14 0.9500
C15 C16 1.390(4)
C15 H15 0.9500
C16 C17 1.377(4)
C16 H16 0.9500
C17 C18 1.384(3)
C17 H17 0.9500
C18 H18 0.9500
C19 C20 1.385(3)
C20 C21 1.374(3)
C20 H20 0.9500
C21 H21 0.9500
C22 C23 1.385(3)
C23 C24 1.366(4)
C23 H23 0.9500
C24 H24 0.9500
C25 C26 1.388(3)
C26 C27 1.379(4)
C26 H26 0.9500
C27 H27 0.9500
B1 H1 1.04(2)
